data_1101074
loop_
_publ_author_name
'Mohammad Abul Haj'
'Miguel Quir\'os'
'Juan M. Salas'
'Jos\'e A. Dobado'
'Jos\'e Molina Molina'
'Manuel G. Basallote'
'M. \'Angeles M\'a\~nez'

_journal_name_full 'European Journal of Inorganic Chemistry'
_journal_page_first 811
_journal_page_last 818
_journal_year 2002
_chemical_formula_sum 'C34 H34 Cu2 N14 O14'
_chemical_formula_weight 989.83
_space_group_IT_number 14
_symmetry_cell_setting monoclinic
_symmetry_space_group_name_Hall '-P 2ybc'
_symmetry_space_group_name_H-M 'P 1 21/c 1'
_cell_angle_alpha 90.00
_cell_angle_beta 104.132(10)
_cell_angle_gamma 90.00
_cell_formula_units_Z 4
_cell_length_a 11.9565(15)
_cell_length_b 14.422(3)
_cell_length_c 23.888(4)
_cell_measurement_temperature 295(1)
_cell_volume 3994.5(12)
_diffrn_ambient_temperature 295(1)
_exptl_crystal_density_diffrn 1.646
_refine_ls_R_factor_obs 0.0718
_refine_ls_wR_factor_obs 0.1386
_cod_original_sg_symbol_H-M 'P 21/c'
_cod_database_code 1101074

loop_
_symmetry_equiv_pos_as_xyz
'x, y, z'
'-x, y+1/2, -z+1/2'
'-x, -y, -z'
'x, -y-1/2, z-1/2'

loop_
_atom_site_aniso_label
_atom_site_aniso_U_11
_atom_site_aniso_U_22
_atom_site_aniso_U_33
_atom_site_aniso_U_23
_atom_site_aniso_U_13
_atom_site_aniso_U_12
Cu1 0.0385(6) 0.0402(6) 0.0385(5) 0.0041(5) 0.0093(4) -0.0016(5)
Cu2 0.0464(6) 0.0421(6) 0.0415(6) -0.0020(5) 0.0105(5) -0.0068(5)
N1A 0.097(6) 0.035(4) 0.039(4) -0.007(3) 0.010(4) -0.005(4)
C2A 0.072(6) 0.041(5) 0.044(5) -0.002(4) 0.016(4) 0.001(5)
N3A 0.052(4) 0.034(4) 0.033(4) -0.002(3) 0.008(3) 0.001(3)
C3AA 0.039(5) 0.044(5) 0.031(4) 0.000(4) 0.008(4) 0.001(4)
N4A 0.039(4) 0.039(4) 0.038(4) 0.001(3) 0.005(3) -0.006(3)
C5A 0.034(5) 0.041(5) 0.044(5) 0.002(4) 0.009(4) 0.003(4)
O5A 0.056(4) 0.033(3) 0.047(3) -0.003(3) 0.012(3) -0.003(3)
C6A 0.057(6) 0.044(5) 0.044(5) 0.012(4) 0.016(4) 0.006(4)
C7A 0.085(7) 0.050(6) 0.035(5) 0.009(4) 0.005(5) 0.006(5)
N8A 0.062(5) 0.038(4) 0.033(4) 0.001(3) 0.008(3) -0.003(3)
N1B 0.051(5) 0.049(5) 0.087(6) 0.007(4) 0.019(4) 0.007(4)
C2B 0.063(7) 0.039(5) 0.070(6) 0.004(4) 0.027(5) 0.012(5)
N3B 0.039(4) 0.036(4) 0.050(4) 0.003(3) 0.018(3) 0.000(3)
C3AB 0.037(5) 0.042(5) 0.033(4) 0.004(4) 0.013(4) 0.000(4)
N4B 0.035(4) 0.037(4) 0.049(4) -0.001(3) 0.005(3) -0.006(3)
C5B 0.033(5) 0.043(5) 0.038(4) 0.001(4) 0.012(4) -0.004(4)
O5B 0.048(3) 0.034(3) 0.050(3) 0.000(2) 0.012(3) 0.000(3)
C6B 0.032(5) 0.056(6) 0.063(6) 0.011(4) 0.005(4) -0.009(4)
C7B 0.030(5) 0.066(6) 0.076(6) 0.017(5) 0.014(4) 0.001(5)
N8B 0.034(4) 0.046(4) 0.060(4) 0.009(4) 0.014(3) 0.002(4)
N1F 0.048(4) 0.034(4) 0.042(4) 0.002(3) 0.009(3) -0.006(3)
C1AF 0.049(5) 0.031(4) 0.041(5) -0.008(4) 0.001(4) -0.003(4)
N2F 0.042(4) 0.042(4) 0.054(4) 0.005(3) 0.009(4) -0.007(3)
C2AF 0.038(5) 0.032(5) 0.053(5) -0.003(4) -0.007(4) -0.003(4)
C3F 0.049(6) 0.059(6) 0.081(7) 0.008(5) 0.023(5) -0.008(5)
C4F 0.049(7) 0.076(8) 0.123(10) 0.001(7) 0.034(7) -0.013(6)
C5F 0.031(6) 0.063(7) 0.131(10) -0.007(7) 0.009(7) -0.014(5)
C5AF 0.051(6) 0.041(5) 0.080(7) -0.007(5) -0.004(6) -0.003(4)
C6F 0.053(7) 0.056(7) 0.113(10) -0.019(7) -0.024(7) 0.001(5)
C7F 0.090(9) 0.061(7) 0.071(7) -0.022(6) -0.035(6) 0.002(7)
C7AF 0.073(7) 0.041(5) 0.047(5) -0.003(4) -0.001(5) 0.000(5)
C8F 0.109(9) 0.044(6) 0.042(5) -0.001(4) 0.002(6) -0.002(6)
C9F 0.100(8) 0.048(6) 0.051(6) -0.010(4) 0.031(6) -0.009(5)
C10F 0.064(6) 0.033(5) 0.050(5) -0.006(4) 0.014(4) -0.004(4)
N1G 0.039(4) 0.036(4) 0.050(4) -0.004(3) 0.006(3) -0.007(3)
C1AG 0.048(5) 0.037(5) 0.056(6) -0.007(4) -0.004(5) -0.005(4)
N2G 0.069(5) 0.040(4) 0.044(4) -0.006(3) 0.015(4) -0.010(4)
C2AG 0.058(6) 0.035(5) 0.049(5) -0.008(4) 0.004(5) -0.004(4)
C3G 0.083(7) 0.062(6) 0.043(5) -0.008(5) 0.022(5) -0.014(5)
C4G 0.135(11) 0.052(6) 0.053(7) 0.000(5) 0.035(7) -0.013(7)
C5G 0.130(11) 0.056(7) 0.051(7) 0.002(5) 0.003(7) 0.005(7)
C5AG 0.087(8) 0.036(5) 0.056(6) 0.000(4) -0.008(6) 0.001(5)
C6G 0.101(11) 0.074(8) 0.072(8) 0.006(6) -0.019(7) 0.017(7)
C7G 0.073(8) 0.054(7) 0.106(10) -0.013(7) -0.031(7) 0.006(6)
C7AG 0.067(7) 0.034(5) 0.080(7) -0.012(5) 0.001(6) 0.004(5)
C8G 0.041(6) 0.055(6) 0.115(9) -0.010(7) 0.005(6) 0.003(5)
C9G 0.059(7) 0.056(6) 0.103(8) -0.010(6) 0.034(6) -0.004(5)
C10G 0.052(6) 0.048(6) 0.073(6) -0.001(5) 0.013(5) -0.006(5)
N1N 0.063(5) 0.049(5) 0.065(6) -0.001(5) 0.001(4) 0.009(4)
O1N 0.146(8) 0.088(6) 0.073(5) 0.026(4) 0.028(5) 0.040(5)
O2N 0.089(6) 0.072(5) 0.180(9) -0.040(6) 0.016(6) -0.002(5)
O3N 0.306(15) 0.139(9) 0.076(6) -0.011(6) -0.064(8) 0.038(9)
N2N 0.442(33) 0.136(14) 0.174(16) 0.012(14) 0.178(22) -0.079(16)
O1W 0.067(4) 0.039(3) 0.080(4) 0.000(3) 0.013(3) 0.003(3)
O2W 0.112(6) 0.038(4) 0.088(5) -0.011(3) 0.023(4) -0.003(4)
O3W 0.174(9) 0.085(6) 0.129(7) 0.003(5) 0.051(6) -0.016(6)
O4W 0.272(13) 0.101(7) 0.167(9) -0.030(6) 0.127(9) -0.002(8)

loop_
_atom_site_label
_atom_site_type_symbol
_atom_site_fract_x
_atom_site_fract_y
_atom_site_fract_z
_atom_site_U_iso_or_equiv
_atom_site_thermal_displace_type
_atom_site_occupancy
_atom_site_calc_flag
_atom_site_refinement_flags
_atom_site_disorder_group
Cu1 Cu 0.34723(8) 0.40164(6) 0.11782(4) 0.0391(3) Uani 1 d . .
Cu2 Cu 0.33250(8) 0.08292(6) 0.10339(4) 0.0434(3) Uani 1 d . .
N1A N 0.4347(7) 0.3642(4) 0.2980(3) 0.058(2) Uani 1 d . .
C2A C 0.4065(7) 0.4119(6) 0.2501(3) 0.052(2) Uani 1 d . .
H2A H 0.4103(7) 0.4763(6) 0.2501(3) 0.063 Uiso 1 d R .
N3A N 0.3707(5) 0.3634(4) 0.2006(2) 0.040(2) Uani 1 d . .
C3AA C 0.3750(6) 0.2757(5) 0.2188(3) 0.038(2) Uani 1 d . .
N4A N 0.3508(5) 0.1992(4) 0.1871(2) 0.039(2) Uani 1 d . .
C5A C 0.3704(6) 0.1167(5) 0.2162(3) 0.039(2) Uani 1 d . .
O5A O 0.3563(4) 0.0431(3) 0.1859(2) 0.0454(14) Uani 1 d . .
C6A C 0.4088(7) 0.1145(6) 0.2778(3) 0.048(2) Uani 1 d . .
H6A H 0.4182(7) 0.0581(6) 0.2972(3) 0.057 Uiso 1 d R .
C7A C 0.4304(8) 0.1948(6) 0.3073(3) 0.058(2) Uani 1 d . .
H7A H 0.4559(8) 0.1951(6) 0.3474(3) 0.070 Uiso 1 d R .
N8A N 0.4140(6) 0.2753(4) 0.2766(3) 0.045(2) Uani 1 d . .
N1B N 0.6939(6) 0.0861(5) 0.1419(3) 0.062(2) Uani 1 d . .
C2B C 0.5933(8) 0.0493(6) 0.1259(4) 0.056(2) Uani 1 d . .
H2B H 0.5845(8) -0.0148(6) 0.1240(4) 0.067 Uiso 1 d R .
N3B N 0.5006(5) 0.1061(4) 0.1124(3) 0.041(2) Uani 1 d . .
C3AB C 0.5493(6) 0.1905(5) 0.1216(3) 0.037(2) Uani 1 d . .
N4B N 0.4976(5) 0.2734(4) 0.1147(3) 0.041(2) Uani 1 d . .
C5B C 0.5657(6) 0.3480(5) 0.1307(3) 0.037(2) Uani 1 d . .
O5B O 0.5153(4) 0.4265(3) 0.1294(2) 0.0443(13) Uani 1 d . .
C6B C 0.6883(7) 0.3377(6) 0.1505(3) 0.051(2) Uani 1 d . .
H6B H 0.7348(7) 0.3898(6) 0.1603(3) 0.062 Uiso 1 d R .
C7B C 0.7357(7) 0.2535(6) 0.1547(4) 0.057(2) Uani 1 d . .
H7B H 0.8150(7) 0.2458(6) 0.1679(4) 0.068 Uiso 1 d R .
N8B N 0.6649(6) 0.1786(4) 0.1395(3) 0.046(2) Uani 1 d . .
N1F N 0.3156(6) 0.4074(4) 0.0314(3) 0.042(2) Uani 1 d . .
C1AF C 0.2012(7) 0.4001(5) 0.0052(3) 0.042(2) Uani 1 d . .
N2F N 0.1763(5) 0.3781(4) 0.0986(3) 0.046(2) Uani 1 d . .
C2AF C 0.1265(7) 0.3840(5) 0.0413(3) 0.044(2) Uani 1 d . .
C3F C 0.1086(8) 0.3629(6) 0.1338(4) 0.062(3) Uani 1 d . .
H3F H 0.1418(8) 0.3573(6) 0.1732(4) 0.075 Uiso 1 d R .
C4F C -0.0098(9) 0.3548(7) 0.1147(5) 0.081(3) Uani 1 d . .
H4F H -0.0545(9) 0.3466(7) 0.1412(5) 0.097 Uiso 1 d R .
C5F C -0.0616(8) 0.3592(7) 0.0573(6) 0.077(3) Uani 1 d . .
H5F H -0.1407(8) 0.3513(7) 0.0437(6) 0.092 Uiso 1 d R .
C5AF C 0.0077(8) 0.3754(6) 0.0204(4) 0.061(3) Uani 1 d . .
C6F C -0.0358(9) 0.3845(7) -0.0413(5) 0.082(4) Uani 1 d . .
H6F H -0.1150(9) 0.3811(7) -0.0568(5) 0.098 Uiso 1 d R .
C7F C 0.0352(10) 0.3987(7) -0.0777(5) 0.084(4) Uani 1 d . .
H7F H 0.0041(10) 0.4030(7) -0.1173(5) 0.100 Uiso 1 d R .
C7AF C 0.1568(8) 0.4068(6) -0.0548(4) 0.057(2) Uani 1 d . .
C8F C 0.2368(10) 0.4218(6) -0.0879(4) 0.068(3) Uani 1 d . .
H8F H 0.2111(10) 0.4286(6) -0.1277(4) 0.081 Uiso 1 d R .
C9F C 0.3525(9) 0.4274(6) -0.0626(4) 0.064(3) Uani 1 d . .
H9F H 0.4059(9) 0.4360(6) -0.0846(4) 0.077 Uiso 1 d R .
C10F C 0.3882(8) 0.4199(5) -0.0021(3) 0.049(2) Uani 1 d . .
H10F H 0.4666(8) 0.4236(5) 0.0154(3) 0.059 Uiso 1 d R .
N1G N 0.1605(5) 0.0863(4) 0.0925(3) 0.042(2) Uani 1 d . .
C1AG C 0.1043(7) 0.1095(5) 0.0380(4) 0.050(2) Uani 1 d . .
N2G N 0.2883(7) 0.1231(4) 0.0195(3) 0.051(2) Uani 1 d . .
C2AG C 0.1733(8) 0.1285(5) -0.0016(4) 0.049(2) Uani 1 d . .
C3G C 0.3564(9) 0.1428(6) -0.0146(4) 0.061(3) Uani 1 d . .
H3G H 0.4359(9) 0.1413(6) 0.0004(4) 0.074 Uiso 1 d R .
C4G C 0.3128(11) 0.1669(6) -0.0729(4) 0.078(3) Uani 1 d . .
H4G H 0.3629(11) 0.1789(6) -0.0964(4) 0.093 Uiso 1 d R .
C5G C 0.1954(12) 0.1714(7) -0.0950(4) 0.082(4) Uani 1 d . .
H5G H 0.1655(12) 0.1872(7) -0.1335(4) 0.099 Uiso 1 d R .
C5AG C 0.1219(10) 0.1521(6) -0.0591(4) 0.064(3) Uani 1 d . .
C6G C -0.0016(11) 0.1568(7) -0.0769(5) 0.089(4) Uani 1 d . .
H6G H -0.0372(11) 0.1717(7) -0.1149(5) 0.107 Uiso 1 d R .
C7G C -0.0661(10) 0.1388(7) -0.0399(6) 0.087(4) Uani 1 d . .
H7G H -0.1460(10) 0.1420(7) -0.0528(6) 0.104 Uiso 1 d R .
C7AG C -0.0160(9) 0.1164(6) 0.0196(5) 0.063(3) Uani 1 d . .
C8G C -0.0777(8) 0.0988(6) 0.0607(5) 0.073(3) Uani 1 d . .
H8G H -0.1578(8) 0.1027(6) 0.0502(5) 0.087 Uiso 1 d R .
C9G C -0.0232(8) 0.0765(6) 0.1157(5) 0.070(3) Uani 1 d . .
H9G H -0.0651(8) 0.0655(6) 0.1431(5) 0.085 Uiso 1 d R .
C10G C 0.0976(8) 0.0704(6) 0.1305(4) 0.058(2) Uani 1 d . .
H10G H 0.1352(8) 0.0546(6) 0.1681(4) 0.070 Uiso 1 d R .
N1N N 0.3658(7) -0.2772(6) 0.0216(4) 0.061(2) Uani 1 d . .
O1N O 0.3469(7) -0.2069(6) -0.0066(3) 0.102(3) Uani 1 d . .
O2N O 0.3441(7) -0.3549(5) 0.0014(4) 0.116(3) Uani 1 d . .
O3N O 0.4071(11) -0.2702(7) 0.0703(4) 0.193(6) Uani 1 d . .
N2N N 0.0667(10) 0.3067(7) -0.2374(7) 0.233(10) Uani 1 d D .
O4N O 0.1424(14) 0.2506(12) -0.2349(11) 0.207(5) Uiso 0.67 d PD .
O5N O 0.0911(18) 0.3867(8) -0.2298(10) 0.207(5) Uiso 0.67 d PD .
O6N O -0.0255(11) 0.2781(14) -0.2357(10) 0.207(5) Uiso 0.67 d PD .
O4N' O 0.1502(22) 0.3523(24) -0.2329(21) 0.207(5) Uiso 0.33 d PD .
O5N' O -0.0215(21) 0.3442(25) -0.2340(23) 0.207(5) Uiso 0.33 d PD .
O6N' O 0.0700(36) 0.2242(9) -0.2384(19) 0.207(5) Uiso 0.33 d PD .
O1W O 0.3199(5) 0.5577(4) 0.1250(2) 0.063(2) Uani 1 d . .
O2W O 0.3609(6) -0.0748(4) 0.0875(3) 0.080(2) Uani 1 d . .
O3W O 0.2650(8) -0.1387(5) 0.2025(4) 0.127(3) Uani 1 d . .
O4W O 0.2665(10) 0.6653(6) 0.2089(4) 0.167(4) Uani 1 d . .
O5W O 0.0672(14) -0.1060(12) 0.2398(7) 0.153(6) Uiso 0.67 d P .
O5W' O 0.0987(21) -0.0445(18) 0.2613(10) 0.104(8) Uiso 0.33 d P .
O6W O 0.1136(26) 0.5455(22) 0.2433(13) 0.325(15) Uiso 0.67 d P .
O6W' O 0.1312(29) 0.4707(25) 0.2673(14) 0.163(12) Uiso 0.33 d P .

loop_
_geom_bond_atom_site_label_1
_geom_bond_atom_site_label_2
_geom_bond_distance
_geom_bond_site_symmetry_2
_geom_bond_publ_flag
Cu1 O5B 1.993(5) . ?
Cu1 N3A 2.004(6) . ?
Cu1 N1F 2.009(6) . ?
Cu1 N2F 2.012(6) . ?
Cu1 O1W 2.287(5) . ?
Cu2 N3B 1.997(6) . ?
Cu2 O5A 2.005(5) . ?
Cu2 N1G 2.010(6) . ?
Cu2 N2G 2.028(7) . ?
Cu2 O2W 2.345(6) . ?
N1A C2A 1.308(9) . ?
N1A N8A 1.380(8) . ?
C2A N3A 1.350(9) . ?
N3A C3AA 1.335(9) . ?
C3AA N4A 1.331(9) . ?
C3AA N8A 1.345(8) . ?
N4A C5A 1.369(9) . ?
C5A O5A 1.273(8) . ?
C5A C6A 1.430(10) . ?
C6A C7A 1.347(10) . ?
C7A N8A 1.362(9) . ?
N1B C2B 1.286(10) . ?
N1B N8B 1.375(9) . ?
C2B N3B 1.352(9) . ?
N3B C3AB 1.344(9) . ?
C3AB N4B 1.337(9) . ?
C3AB N8B 1.354(9) . ?
N4B C5B 1.347(9) . ?
C5B O5B 1.280(8) . ?
C5B C6B 1.434(10) . ?
C6B C7B 1.334(11) . ?
C7B N8B 1.366(10) . ?
N1F C10F 1.328(9) . ?
N1F C1AF 1.363(9) . ?
C1AF C7AF 1.404(10) . ?
C1AF C2AF 1.404(11) . ?
N2F C3F 1.320(10) . ?
N2F C2AF 1.355(9) . ?
C2AF C5AF 1.392(11) . ?
C3F C4F 1.382(12) . ?
C4F C5F 1.362(13) . ?
C5F C5AF 1.370(13) . ?
C5AF C6F 1.444(13) . ?
C6F C7F 1.371(14) . ?
C7F C7AF 1.428(13) . ?
C7AF C8F 1.399(12) . ?
C8F C9F 1.371(12) . ?
C9F C10F 1.406(11) . ?
N1G C10G 1.332(10) . ?
N1G C1AG 1.351(9) . ?
C1AG C7AG 1.402(12) . ?
C1AG C2AG 1.426(12) . ?
N2G C3G 1.316(10) . ?
N2G C2AG 1.346(10) . ?
C2AG C5AG 1.403(11) . ?
C3G C4G 1.407(12) . ?
C4G C5G 1.375(14) . ?
C5G C5AG 1.397(14) . ?
C5AG C6G 1.435(14) . ?
C6G C7G 1.333(15) . ?
C7G C7AG 1.439(14) . ?
C7AG C8G 1.387(13) . ?
C8G C9G 1.356(12) . ?
C9G C10G 1.404(12) . ?
N1N O3N 1.151(9) . ?
N1N O1N 1.207(9) . ?
N1N O2N 1.223(9) . ?
N2N O4N' 1.178(9) . ?
N2N O6N 1.187(8) . ?
N2N O6N' 1.190(9) . ?
N2N O5N 1.194(8) . ?
N2N O4N 1.203(9) . ?
N2N O5N' 1.207(9) . ?
O4N O6N' 0.93(3) . ?
O4N O4N' 1.47(3) . ?
O5N O4N' 0.88(3) . ?
O5N O5N' 1.46(3) . ?
O6N O5N' 0.96(3) . ?
O6N O6N' 1.40(3) . ?
O5W O5W' 1.05(2) . ?
O6W O6W' 1.22(4) . ?
